data_7121937
loop_
_publ_author_name
'Mason, Kevin'
'Harnden, Alice C.'
'Patrick, Connor W.'
'Poh, Adeline W. J.'
'Batsanov, Andrei S.'
'Suturina, Elizaveta A.'
'Vonci, Michele'
'McInnes, Eric J. L.'
'Chilton, Nicholas F.'
'Parker, David'

_publ_section_title
;
 Exquisite sensitivity of the ligand field to solvation and donor
 polarisability in coordinatively saturated lanthanide complexes.
;
_journal_issue 61
_journal_name_full 'Chemical communications (Cambridge, England)'
_journal_page_first 8486
_journal_page_last 8489
_journal_paper_doi 10.1039/c8cc04995e
_journal_volume 54
_journal_year 2018
_chemical_absolute_configuration ad
_chemical_formula_moiety 'C27 H24 Cl3 N6 O6 Yb, 4(H2 O)'
_chemical_formula_sum 'C27 H32 Cl3 N6 O10 Yb'
_chemical_formula_weight 879.97
_space_group_crystal_system orthorhombic
_space_group_IT_number 19
_space_group_name_Hall 'P 2ac 2ab'
_space_group_name_H-M_alt 'P 21 21 21'
_symmetry_space_group_name_Hall 'P 2ac 2ab'
_symmetry_space_group_name_H-M 'P 21 21 21'
_atom_sites_solution_hydrogens mixed
_atom_sites_solution_primary direct
_audit_creation_date 2018-04-13
_audit_creation_method
;
Olex2 1.2-beta
(compiled 2018.04.03 svn.r3497 for OlexSys, GUI svn.r5486)
;
_audit_update_record
;
2018-06-13 deposited with the CCDC.
2018-07-10 downloaded from the CCDC.
;
_cell_angle_alpha 90
_cell_angle_beta 90
_cell_angle_gamma 90
_cell_formula_units_Z 4
_cell_length_a 7.8822(4)
_cell_length_b 17.4071(8)
_cell_length_c 22.7074(11)
_cell_measurement_reflns_used 9594
_cell_measurement_temperature 120
_cell_measurement_theta_max 33.30
_cell_measurement_theta_min 2.51
_cell_volume 3115.6(3)
_computing_cell_refinement 'SAINT v8.38A (Bruker, 2017)'
_computing_data_collection 'APEX3 v.2016.1-0 (Bruker, 2016)'
_computing_data_reduction 'SAINT v8.38A (Bruker, 2017)'
_computing_molecular_graphics 'Olex2 (Dolomanov et al., 2009)'
_computing_publication_material 'Olex2 (Dolomanov et al., 2009)'
_computing_structure_refinement 'ShelXL 2018/3 multi-CPU (Sheldrick, 2015)'
_computing_structure_solution 'ShelXS 2013/1 (Sheldrick, 2008)'
_diffrn_ambient_temperature 120
_diffrn_detector_area_resol_mean 10.4
_diffrn_detector_type 'Bruker PHOTON 100 CMOS'
_diffrn_measured_fraction_theta_full 0.999
_diffrn_measured_fraction_theta_max 0.996
_diffrn_measurement_device '3-circle area detector diffractometer'
_diffrn_measurement_device_type 'Bruker D8 Venture'
_diffrn_measurement_method '\f and \w scans'
_diffrn_radiation_monochromator 'focusing mirrors'
_diffrn_radiation_probe x-ray
_diffrn_radiation_type MoK\a
_diffrn_radiation_wavelength 0.71073
_diffrn_reflns_av_R_equivalents 0.0442
_diffrn_reflns_av_unetI/netI 0.0349
_diffrn_reflns_Laue_measured_fraction_full 0.999
_diffrn_reflns_Laue_measured_fraction_max 0.996
_diffrn_reflns_limit_h_max 12
_diffrn_reflns_limit_h_min -12
_diffrn_reflns_limit_k_max 26
_diffrn_reflns_limit_k_min -26
_diffrn_reflns_limit_l_max 35
_diffrn_reflns_limit_l_min -35
_diffrn_reflns_number 84745
_diffrn_reflns_point_group_measured_fraction_full 0.999
_diffrn_reflns_point_group_measured_fraction_max 0.994
_diffrn_reflns_theta_full 25.242
_diffrn_reflns_theta_max 33.999
_diffrn_reflns_theta_min 2.340
_diffrn_source 'microfocus sealed X-ray tube'
_diffrn_source_type 'Incoatec I\mS microsource'
_diffrn_standards_number 0
_exptl_absorpt_coefficient_mu 3.326
_exptl_absorpt_correction_T_max 0.8575
_exptl_absorpt_correction_T_min 0.3414
_exptl_absorpt_correction_type integration
_exptl_absorpt_process_details
; SADABS-2016/2 (Bruker,2016/2) was used for absorption correction. 
wR2(int) was 0.1499 before and 0.0550 after correction. The Ratio of 
minimum to maximum transmission is 0.3981. The \l/2 correction factor 
is Not present.
;
_exptl_crystal_colour colourless
_exptl_crystal_colour_primary colourless
_exptl_crystal_density_diffrn 1.876
_exptl_crystal_description lathe
_exptl_crystal_F_000 1748
_exptl_crystal_recrystallization_method 'Re-crystallisation from solvent: methanol/water'
_exptl_crystal_size_max 0.571
_exptl_crystal_size_mid 0.135
_exptl_crystal_size_min 0.058
_refine_diff_density_max 0.659
_refine_diff_density_min -0.678
_refine_diff_density_rms 0.099
_refine_ls_abs_structure_details
;
 Flack x determined using 4926 quotients [(I+)-(I-)]/[(I+)+(I-)]
 (Parsons, Flack and Wagner, Acta Cryst. B69 (2013) 249-259). 
 x = -0.009(4) by classical fit to all intensities. 
 Hooft parameter y = -0.0006(19).
;
_refine_ls_abs_structure_Flack -0.015(2)
_refine_ls_extinction_method none
_refine_ls_goodness_of_fit_ref 1.020
_refine_ls_hydrogen_treatment mixed
_refine_ls_matrix_type full
_refine_ls_number_parameters 462
_refine_ls_number_reflns 12648
_refine_ls_number_restraints 0
_refine_ls_restrained_S_all 1.020
_refine_ls_R_factor_all 0.0269
_refine_ls_R_factor_gt 0.0214
_refine_ls_shift/su_max 0.002
_refine_ls_shift/su_mean 0.000
_refine_ls_structure_factor_coef Fsqd
_refine_ls_weighting_details 'w=1/[\s^2^(Fo^2^)+(0.0210P)^2^] where P=(Fo^2^+2Fc^2^)/3'
_refine_ls_weighting_scheme calc
_refine_ls_wR_factor_gt 0.0408
_refine_ls_wR_factor_ref 0.0417
_reflns_Friedel_coverage 0.805
_reflns_Friedel_fraction_full 1.000
_reflns_Friedel_fraction_max 0.992
_reflns_number_gt 11660
_reflns_number_total 12648
_reflns_threshold_expression 'I > 2\s(I)'
_cod_data_source_file c8cc04995e2.cif
_cod_data_source_block YbL5_18srv176
_cod_depositor_comments
;
The following automatic conversions were performed:

'_diffrn_radiation_probe' value 'X-ray' changed to 'x-ray' according
to
/home/data/users/saulius/crontab/automatic-downloads/rss-feeds/RSC/lib/dictionaries/cif_core.dic
dictionary named 'cif_core.dic' version 2.4.2 from 2011-04-26.

Automatic conversion script
Id: cif_fix_values 4973 2017-02-22 13:04:09Z antanas 

 Adding full bibliography for 7121932--7121939.cif.
;
_cod_database_code 7121937
_shelx_shelxl_version_number 2018/3
_shelx_space_group_comment
;
The symmetry employed for this shelxl refinement is uniquely defined
by the following loop, which should always be used as a source of
symmetry information in preference to the above space-group names.
They are only intended as comments.
;
_shelx_estimated_absorpt_t_max 0.830
_shelx_estimated_absorpt_t_min 0.252
_olex2_refinement_description
;
1. Fixed Uiso
 At 1.2 times of:
  All C(H) groups, All C(H,H) groups
2. Others
 Fixed Sof: O2WA(0.5) O2WB(0.5)
3.a Riding coordinates:
 O3W(H3Wa)
3.b Secondary CH2 refined with riding coordinates:
 C2(H2a,H2b), C3(H3a,H3b), C5(H5a,H5b), C6(H6a,H6b), C8(H8a,H8b), C9(H9a,H9b),
 C11(H11a,H11b), C21(H21a,H21b), C31(H31a,H31b)
3.c Aromatic/amide H refined with riding coordinates:
 C13(H13), C15(H15), C23(H23), C25(H25), C33(H33), C35(H35)
;

loop_
_space_group_symop_operation_xyz
'x, y, z'
'-x+1/2, -y, z+1/2'
'x+1/2, -y+1/2, -z'
'-x, y+1/2, -z+1/2'

loop_
_atom_site_label
_atom_site_type_symbol
_atom_site_fract_x
_atom_site_fract_y
_atom_site_fract_z
_atom_site_U_iso_or_equiv
_atom_site_adp_type
_atom_site_occupancy
_atom_site_site_symmetry_order
_atom_site_calc_flag
_atom_site_refinement_flags_posn
_atom_site_refinement_flags_occupancy
_atom_site_disorder_assembly
_atom_site_disorder_group
Yb Yb 0.93682(2) 0.29898(2) 0.21068(2) 0.00758(2) Uani 1 1 d . . . .
Cl1 Cl 1.00205(11) 0.00440(5) 0.00580(4) 0.03296(19) Uani 1 1 d . . . .
Cl2 Cl 0.67395(9) 0.63919(3) 0.08030(3) 0.01661(12) Uani 1 1 d . . . .
Cl3 Cl 0.93512(11) 0.20153(4) 0.50770(3) 0.02457(13) Uani 1 1 d . . . .
O11 O 0.7416(2) 0.30224(11) 0.13430(8) 0.0133(3) Uani 1 1 d . . . .
O12 O 0.6394(2) 0.26308(11) 0.04732(8) 0.0168(4) Uani 1 1 d . . . .
O21 O 0.7319(2) 0.36735(10) 0.25991(8) 0.0132(4) Uani 1 1 d . . . .
O22 O 0.5991(2) 0.47602(10) 0.28420(8) 0.0141(4) Uani 1 1 d . . . .
O31 O 0.7810(2) 0.19118(10) 0.23587(8) 0.0131(4) Uani 1 1 d . . . .
O32 O 0.6803(3) 0.10409(10) 0.29946(8) 0.0180(4) Uani 1 1 d . . . .
N1 N 1.2218(2) 0.22343(11) 0.21263(10) 0.0113(4) Uani 1 1 d . . . .
N4 N 1.1725(3) 0.36316(12) 0.14639(9) 0.0104(4) Uani 1 1 d . . . .
N7 N 1.1637(3) 0.36454(12) 0.27554(9) 0.0114(4) Uani 1 1 d . . . .
N11 N 0.9701(2) 0.19463(12) 0.13750(9) 0.0103(4) Uani 1 1 d . . . .
N21 N 0.8849(3) 0.43172(12) 0.17131(9) 0.0096(4) Uani 1 1 d . . . .
N31 N 0.9319(3) 0.26839(11) 0.31762(9) 0.0106(4) Uani 1 1 d . . . .
C2 C 1.3512(3) 0.24877(15) 0.16786(12) 0.0136(5) Uani 1 1 d . . . .
H2A H 1.399245 0.202723 0.148453 0.016 Uiso 1 1 calc R . . .
H2B H 1.444964 0.275337 0.188524 0.016 Uiso 1 1 calc R . . .
C3 C 1.2802(3) 0.30204(16) 0.12089(10) 0.0129(4) Uani 1 1 d . . . .
H3A H 1.375317 0.325902 0.099054 0.015 Uiso 1 1 calc R . . .
H3B H 1.212420 0.271639 0.092548 0.015 Uiso 1 1 calc R . . .
C5 C 1.2793(3) 0.41821(15) 0.18186(12) 0.0130(5) Uani 1 1 d . . . .
H5A H 1.288200 0.467191 0.159918 0.016 Uiso 1 1 calc R . . .
H5B H 1.395146 0.396710 0.185395 0.016 Uiso 1 1 calc R . . .
C6 C 1.2129(3) 0.43529(14) 0.24320(11) 0.0125(5) Uani 1 1 d . . . .
H6A H 1.301593 0.462702 0.265831 0.015 Uiso 1 1 calc R . . .
H6B H 1.113159 0.469601 0.240130 0.015 Uiso 1 1 calc R . . .
C8 C 1.3167(3) 0.31587(14) 0.28835(13) 0.0153(5) Uani 1 1 d . . . .
H8A H 1.343857 0.319890 0.330808 0.018 Uiso 1 1 calc R . . .
H8B H 1.414599 0.336490 0.266071 0.018 Uiso 1 1 calc R . . .
C9 C 1.2939(3) 0.23163(15) 0.27265(11) 0.0135(5) Uani 1 1 d . . . .
H9A H 1.404945 0.205180 0.274544 0.016 Uiso 1 1 calc R . . .
H9B H 1.217171 0.207041 0.301572 0.016 Uiso 1 1 calc R . . .
C11 C 1.1789(3) 0.14200(14) 0.20176(11) 0.0135(5) Uani 1 1 d . . . .
H11A H 1.111595 0.121489 0.235049 0.016 Uiso 1 1 calc R . . .
H11B H 1.284001 0.111216 0.198264 0.016 Uiso 1 1 calc R . . .
C12 C 1.0781(3) 0.13658(13) 0.14572(10) 0.0120(4) Uani 1 1 d . . . .
C13 C 1.0917(4) 0.07609(14) 0.10606(12) 0.0170(5) Uani 1 1 d . . . .
H13 H 1.170011 0.035385 0.112291 0.020 Uiso 1 1 calc R . . .
C14 C 0.9874(4) 0.07738(15) 0.05732(12) 0.0185(6) Uani 1 1 d . . . .
C15 C 0.8714(3) 0.13634(15) 0.04888(12) 0.0154(5) Uani 1 1 d . . . .
H15 H 0.798716 0.137240 0.015500 0.019 Uiso 1 1 calc R . . .
C16 C 0.8657(3) 0.19361(15) 0.09088(10) 0.0117(5) Uani 1 1 d . . . .
C17 C 0.7377(3) 0.25803(14) 0.08987(11) 0.0115(5) Uani 1 1 d . . . .
C21 C 1.0916(3) 0.40527(14) 0.09762(10) 0.0115(5) Uani 1 1 d . . . .
H21A H 1.044233 0.368297 0.068849 0.014 Uiso 1 1 calc R . . .
H21B H 1.177318 0.437103 0.077149 0.014 Uiso 1 1 calc R . . .
C22 C 0.9525(3) 0.45570(13) 0.12068(10) 0.0095(4) Uani 1 1 d . . . .
C23 C 0.8913(3) 0.52003(14) 0.09076(11) 0.0127(5) Uani 1 1 d . . . .
H23 H 0.940463 0.536326 0.054659 0.015 Uiso 1 1 calc R . . .
C24 C 0.7564(3) 0.55920(14) 0.11568(11) 0.0113(5) Uani 1 1 d . . . .
C25 C 0.6847(3) 0.53578(14) 0.16837(11) 0.0115(5) Uani 1 1 d . . . .
H25 H 0.592105 0.562533 0.185614 0.014 Uiso 1 1 calc R . . .
C26 C 0.7545(3) 0.47159(13) 0.19458(11) 0.0096(4) Uani 1 1 d . . . .
C27 C 0.6889(3) 0.43673(14) 0.25113(11) 0.0105(4) Uani 1 1 d . . . .
C31 C 1.0826(4) 0.38563(14) 0.33223(11) 0.0141(5) Uani 1 1 d . . . .
H31A H 0.994618 0.425273 0.325618 0.017 Uiso 1 1 calc R . . .
H31B H 1.168512 0.406764 0.359619 0.017 Uiso 1 1 calc R . . .
C32 C 1.0039(3) 0.31472(14) 0.35808(11) 0.0124(5) Uani 1 1 d . . . .
C33 C 1.0030(3) 0.29707(16) 0.41759(11) 0.0157(5) Uani 1 1 d . . . .
H33 H 1.056065 0.329889 0.445480 0.019 Uiso 1 1 calc R . . .
C34 C 0.9229(4) 0.23064(15) 0.43510(11) 0.0158(5) Uani 1 1 d . . . .
C35 C 0.8390(4) 0.18462(14) 0.39461(11) 0.0150(5) Uani 1 1 d . . . .
H35 H 0.778261 0.140131 0.406547 0.018 Uiso 1 1 calc R . . .
C36 C 0.8477(3) 0.20634(16) 0.33608(11) 0.0123(4) Uani 1 1 d . . . .
C37 C 0.7605(3) 0.16214(13) 0.28740(13) 0.0121(4) Uani 1 1 d . . . .
O2WA O 0.6582(16) 0.3974(8) 0.3981(7) 0.041(3) Uani 0.5 1 d . P A 1
H2W1 H 0.631(9) 0.406(4) 0.359(3) 0.11(2) Uiso 1 1 d . . . .
H2W2 H 0.597(7) 0.429(3) 0.4183(19) 0.054(14) Uiso 1 1 d . . . .
O2WB O 0.6057(18) 0.3820(9) 0.3938(7) 0.049(4) Uani 0.5 1 d . P B 2
O3W O 0.6212(3) 0.08194(13) 0.15969(9) 0.0219(5) Uani 1 1 d . . . .
H3W2 H 0.552444 0.051759 0.180048 0.10(2) Uiso 1 1 d R . . .
H3W1 H 0.674(5) 0.108(2) 0.1814(15) 0.023(9) Uiso 1 1 d . . . .
O1W O 0.8785(3) 0.34094(14) -0.02531(11) 0.0259(5) Uani 1 1 d . . . .
H1W1 H 0.804(4) 0.3235(19) -0.0089(15) 0.016(9) Uiso 1 1 d . . . .
H1W2 H 0.954(5) 0.307(2) -0.0284(17) 0.047(12) Uiso 1 1 d . . . .
O4W O 1.0299(4) 0.48134(15) -0.04867(12) 0.0319(6) Uani 1 1 d . . . .
H4W1 H 0.975(5) 0.449(2) -0.0414(17) 0.034(13) Uiso 1 1 d . . . .
H4W2 H 1.081(5) 0.470(2) -0.0749(16) 0.026(10) Uiso 1 1 d . . . .

loop_
_atom_site_aniso_label
_atom_site_aniso_U_11
_atom_site_aniso_U_22
_atom_site_aniso_U_33
_atom_site_aniso_U_23
_atom_site_aniso_U_13
_atom_site_aniso_U_12
Yb 0.00628(4) 0.00620(4) 0.01025(4) 0.00005(4) 0.00034(4) -0.00011(4)
Cl1 0.0417(5) 0.0260(4) 0.0311(4) -0.0193(3) 0.0035(3) 0.0043(3)
Cl2 0.0215(3) 0.0107(3) 0.0176(3) 0.0039(2) -0.0025(3) 0.0043(2)
Cl3 0.0407(4) 0.0219(3) 0.0111(2) 0.0021(2) 0.0027(3) 0.0051(4)
O11 0.0129(8) 0.0104(7) 0.0164(8) -0.0018(8) -0.0035(7) 0.0006(8)
O12 0.0126(9) 0.0228(10) 0.0149(9) -0.0002(7) -0.0038(7) -0.0011(8)
O21 0.0138(9) 0.0103(8) 0.0156(9) 0.0031(7) 0.0045(7) 0.0035(7)
O22 0.0148(9) 0.0131(8) 0.0143(9) -0.0012(7) 0.0048(7) 0.0030(6)
O31 0.0145(9) 0.0116(9) 0.0133(8) 0.0003(7) 0.0017(7) -0.0050(7)
O32 0.0192(9) 0.0134(8) 0.0215(10) 0.0020(7) 0.0036(8) -0.0071(8)
N1 0.0092(9) 0.0093(8) 0.0155(9) 0.0011(8) 0.0010(9) 0.0015(7)
N4 0.0093(10) 0.0090(9) 0.0131(10) -0.0010(7) 0.0020(8) 0.0012(8)
N7 0.0105(10) 0.0105(9) 0.0132(11) 0.0010(7) -0.0002(8) -0.0015(8)
N11 0.0094(9) 0.0081(9) 0.0134(9) -0.0006(8) 0.0023(7) -0.0023(8)
N21 0.0086(9) 0.0092(9) 0.0111(10) 0.0000(7) 0.0008(7) -0.0005(7)
N31 0.0097(9) 0.0096(8) 0.0124(9) 0.0009(7) -0.0005(9) 0.0014(9)
C2 0.0088(12) 0.0141(12) 0.0180(13) 0.0016(9) 0.0037(9) 0.0008(9)
C3 0.0097(10) 0.0135(10) 0.0156(11) 0.0005(10) 0.0046(8) 0.0019(11)
C5 0.0098(12) 0.0122(11) 0.0170(13) 0.0002(9) 0.0004(10) -0.0029(9)
C6 0.0119(12) 0.0094(11) 0.0161(12) 0.0006(9) -0.0004(10) -0.0040(9)
C8 0.0103(10) 0.0174(12) 0.0183(11) -0.0002(10) -0.0015(11) 0.0000(9)
C9 0.0090(11) 0.0146(11) 0.0169(12) 0.0030(9) -0.0025(9) 0.0013(9)
C11 0.0127(11) 0.0096(10) 0.0181(13) 0.0023(9) 0.0012(10) 0.0023(9)
C12 0.0105(11) 0.0099(10) 0.0155(11) 0.0010(8) 0.0032(10) -0.0001(9)
C13 0.0170(14) 0.0094(10) 0.0245(13) -0.0026(9) 0.0050(11) -0.0002(9)
C14 0.0231(14) 0.0137(12) 0.0188(13) -0.0077(10) 0.0087(11) -0.0027(10)
C15 0.0173(12) 0.0163(12) 0.0126(12) -0.0036(9) 0.0017(10) -0.0030(10)
C16 0.0124(11) 0.0117(11) 0.0110(10) 0.0010(9) 0.0019(8) -0.0026(10)
C17 0.0089(11) 0.0134(11) 0.0121(11) 0.0027(9) 0.0016(9) -0.0016(9)
C21 0.0120(13) 0.0122(11) 0.0104(10) 0.0007(8) 0.0031(9) 0.0011(9)
C22 0.0083(11) 0.0086(9) 0.0116(10) -0.0015(8) -0.0003(9) -0.0014(9)
C23 0.0149(12) 0.0114(11) 0.0119(11) 0.0008(9) 0.0013(9) -0.0008(9)
C24 0.0130(11) 0.0073(10) 0.0136(12) 0.0004(8) -0.0038(9) 0.0019(9)
C25 0.0107(11) 0.0077(10) 0.0162(12) -0.0025(9) -0.0026(10) 0.0009(9)
C26 0.0084(10) 0.0083(10) 0.0121(11) -0.0018(8) 0.0000(8) -0.0012(8)
C27 0.0069(11) 0.0145(11) 0.0100(11) -0.0010(9) -0.0009(9) 0.0006(9)
C31 0.0157(13) 0.0120(11) 0.0144(11) -0.0026(8) -0.0017(10) -0.0021(10)
C32 0.0112(10) 0.0114(11) 0.0147(12) 0.0007(8) 0.0001(9) 0.0007(9)
C33 0.0193(11) 0.0147(11) 0.0131(11) -0.0038(11) -0.0018(9) 0.0054(11)
C34 0.0199(13) 0.0165(11) 0.0110(11) 0.0017(9) 0.0032(11) 0.0053(11)
C35 0.0176(13) 0.0108(12) 0.0164(12) 0.0036(9) 0.0047(10) 0.0022(9)
C36 0.0101(11) 0.0103(11) 0.0163(11) -0.0001(10) 0.0032(9) 0.0010(10)
C37 0.0100(10) 0.0094(10) 0.0170(11) 0.0006(10) 0.0031(10) 0.0006(8)
O2WA 0.051(6) 0.051(7) 0.022(4) 0.004(5) 0.003(4) 0.031(6)
O2WB 0.085(11) 0.043(5) 0.018(4) 0.004(3) 0.003(6) -0.004(5)
O3W 0.0261(11) 0.0231(11) 0.0165(10) 0.0038(8) -0.0020(9) -0.0100(9)
O1W 0.0224(12) 0.0251(12) 0.0300(13) 0.0018(9) 0.0084(10) 0.0021(10)
O4W 0.0415(17) 0.0269(13) 0.0273(13) -0.0049(10) 0.0077(11) -0.0014(12)

loop_
_atom_type_symbol
_atom_type_description
_atom_type_scat_dispersion_real
_atom_type_scat_dispersion_imag
_atom_type_scat_source
C C 0.0033 0.0016 'International Tables Vol C Tables 4.2.6.8 and 6.1.1.4'
H H 0.0000 0.0000 'International Tables Vol C Tables 4.2.6.8 and 6.1.1.4'
Cl Cl 0.1484 0.1585 'International Tables Vol C Tables 4.2.6.8 and 6.1.1.4'
N N 0.0061 0.0033 'International Tables Vol C Tables 4.2.6.8 and 6.1.1.4'
O O 0.0106 0.0060 'International Tables Vol C Tables 4.2.6.8 and 6.1.1.4'
Yb Yb -0.3850 5.5486 'International Tables Vol C Tables 4.2.6.8 and 6.1.1.4'

loop_
_exptl_crystal_face_index_h
_exptl_crystal_face_index_k
_exptl_crystal_face_index_l
_exptl_crystal_face_perp_dist
0.00 0.00 1.00 0.0270
0.00 0.00 -1.00 0.0290
0.00 -1.00 -1.00 0.0390
0.00 1.00 1.00 0.0490
0.00 1.00 -1.00 0.0580
0.00 -1.00 1.00 0.0440
1.00 0.00 -1.00 0.2610
-1.00 0.00 1.00 0.2390

loop_
_geom_angle_atom_site_label_1
_geom_angle_atom_site_label_2
_geom_angle_atom_site_label_3
_geom_angle
O11 Yb N1 126.70(7)
O11 Yb N4 92.49(6)
O11 Yb N7 151.06(7)
O11 Yb N11 65.56(6)
O11 Yb N21 66.62(7)
O11 Yb N31 136.48(7)
O21 Yb O11 83.38(7)
O21 Yb O31 85.79(6)
O21 Yb N1 149.34(7)
O21 Yb N4 123.39(7)
O21 Yb N7 88.88(6)
O21 Yb N11 141.38(7)
O21 Yb N21 65.28(7)
O21 Yb N31 67.95(7)
O31 Yb O11 81.52(6)
O31 Yb N1 92.52(6)
O31 Yb N4 149.52(6)
O31 Yb N7 125.78(6)
O31 Yb N11 68.11(6)
O31 Yb N21 138.38(7)
O31 Yb N31 64.95(7)
N1 Yb N4 67.18(6)
N7 Yb N1 67.42(7)
N7 Yb N4 68.74(6)
N11 Yb N1 63.22(7)
N11 Yb N4 82.16(6)
N11 Yb N7 129.32(7)
N11 Yb N21 116.97(7)
N11 Yb N31 120.00(6)
N21 Yb N1 127.70(7)
N21 Yb N4 61.56(7)
N21 Yb N7 84.80(7)
N31 Yb N1 83.61(7)
N31 Yb N4 130.41(7)
N31 Yb N7 63.16(7)
N31 Yb N21 122.83(7)
C17 O11 Yb 126.57(16)
C27 O21 Yb 127.17(17)
C37 O31 Yb 127.64(16)
C2 N1 Yb 115.14(14)
C9 N1 Yb 107.31(15)
C9 N1 C2 109.4(2)
C11 N1 Yb 106.50(14)
C11 N1 C2 108.8(2)
C11 N1 C9 109.48(19)
C3 N4 Yb 108.62(14)
C3 N4 C5 110.2(2)
C5 N4 Yb 111.72(14)
C21 N4 Yb 108.95(15)
C21 N4 C3 108.19(19)
C21 N4 C5 109.08(19)
C6 N7 Yb 105.39(15)
C6 N7 C8 110.7(2)
C8 N7 Yb 114.66(15)
C31 N7 Yb 107.82(15)
C31 N7 C6 109.65(19)
C31 N7 C8 108.5(2)
C12 N11 Yb 121.95(16)
C12 N11 C16 119.5(2)
C16 N11 Yb 118.33(16)
C22 N21 Yb 121.97(16)
C22 N21 C26 118.8(2)
C26 N21 Yb 117.30(16)
C32 N31 Yb 122.07(16)
C36 N31 Yb 119.18(16)
C36 N31 C32 118.6(2)
N1 C2 C3 113.8(2)
N4 C3 C2 112.0(2)
N4 C5 C6 115.0(2)
N7 C6 C5 112.4(2)
N7 C8 C9 113.8(2)
N1 C9 C8 110.7(2)
N1 C11 C12 108.82(19)
N11 C12 C11 114.1(2)
N11 C12 C13 122.2(2)
C13 C12 C11 123.7(2)
C14 C13 C12 117.5(2)
C13 C14 Cl1 119.4(2)
C13 C14 C15 121.1(2)
C15 C14 Cl1 119.6(2)
C16 C15 C14 117.4(2)
N11 C16 C15 122.3(2)
N11 C16 C17 114.4(2)
C15 C16 C17 123.2(2)
O11 C17 C16 115.0(2)
O12 C17 O11 126.2(2)
O12 C17 C16 118.8(2)
N4 C21 C22 110.21(19)
N21 C22 C21 114.2(2)
N21 C22 C23 122.2(2)
C23 C22 C21 123.5(2)
C24 C23 C22 117.5(2)
C23 C24 Cl2 119.6(2)
C23 C24 C25 121.5(2)
C25 C24 Cl2 118.9(2)
C26 C25 C24 116.6(2)
N21 C26 C25 123.5(2)
N21 C26 C27 112.8(2)
C25 C26 C27 123.7(2)
O21 C27 C26 115.1(2)
O22 C27 O21 125.6(2)
O22 C27 C26 119.3(2)
N7 C31 C32 108.3(2)
N31 C32 C31 113.6(2)
N31 C32 C33 122.0(2)
C33 C32 C31 124.4(2)
C34 C33 C32 118.1(2)
C33 C34 Cl3 119.8(2)
C33 C34 C35 120.8(2)
C35 C34 Cl3 119.3(2)
C36 C35 C34 117.1(2)
N31 C36 C35 123.2(2)
N31 C36 C37 114.1(2)
C35 C36 C37 122.7(2)
O31 C37 C36 114.1(2)
O32 C37 O31 126.4(3)
O32 C37 C36 119.5(2)

loop_
_geom_bond_atom_site_label_1
_geom_bond_atom_site_label_2
_geom_bond_distance
Yb O11 2.3192(17)
Yb O21 2.2966(18)
Yb O31 2.3144(18)
Yb N1 2.603(2)
Yb N4 2.613(2)
Yb N7 2.583(2)
Yb N11 2.476(2)
Yb N21 2.511(2)
Yb N31 2.4863(19)
Cl1 C14 1.731(3)
Cl2 C24 1.734(2)
Cl3 C34 1.727(3)
O11 C17 1.269(3)
O12 C17 1.241(3)
O21 C27 1.270(3)
O22 C27 1.238(3)
O31 C37 1.285(3)
O32 C37 1.223(3)
N1 C2 1.506(3)
N1 C9 1.483(3)
N1 C11 1.478(3)
N4 C3 1.479(3)
N4 C5 1.509(3)
N4 C21 1.473(3)
N7 C6 1.485(3)
N7 C8 1.502(3)
N7 C31 1.483(3)
N11 C12 1.334(3)
N11 C16 1.341(3)
N21 C22 1.334(3)
N21 C26 1.348(3)
N31 C32 1.348(3)
N31 C36 1.335(3)
C2 C3 1.520(4)
C5 C6 1.517(4)
C8 C9 1.520(3)
C11 C12 1.503(4)
C12 C13 1.390(3)
C13 C14 1.379(4)
C14 C15 1.388(4)
C15 C16 1.380(4)
C16 C17 1.509(4)
C21 C22 1.499(3)
C22 C23 1.396(3)
C23 C24 1.384(4)
C24 C25 1.385(4)
C25 C26 1.380(3)
C26 C27 1.512(3)
C31 C32 1.501(4)
C32 C33 1.386(3)
C33 C34 1.376(4)
C34 C35 1.387(4)
C35 C36 1.383(3)
C36 C37 1.512(4)
O3W H3W2 0.8849

loop_
_geom_hbond_atom_site_label_D
_geom_hbond_atom_site_label_H
_geom_hbond_atom_site_label_A
_geom_hbond_distance_DH
_geom_hbond_distance_HA
_geom_hbond_distance_DA
_geom_hbond_angle_DHA
_geom_hbond_site_symmetry_A
_geom_hbond_publ_flag
O2WA H2W1 O22 0.93(6) 2.11(6) 2.963(16) 153(6) . yes
O2WB H2W1 O22 0.92(6) 2.11(6) 2.978(18) 159(6) . yes
O2WA H2W2 O4W 0.86(5) 2.00(5) 2.848(13) 167(4) 2_665 yes
O2WB H2W2 O4W 0.99(5) 2.00(5) 2.916(17) 153(5) 2_665 yes
O3W H3W2 O22 0.88 1.96 2.835(3) 172.3 4_645 yes
O3W H3W1 O31 0.79(4) 2.08(4) 2.863(3) 170(4) . yes
O1W H1W1 O12 0.76(3) 2.10(4) 2.848(3) 167(3) . yes
O1W H1W2 O12 0.84(4) 1.95(4) 2.785(3) 171(4) 3 yes
O4W H4W1 O1W 0.73(4) 2.06(4) 2.771(4) 165(4) . yes
O4W H4W2 O3W 0.75(4) 2.15(4) 2.843(3) 156(4) 3 yes
